data_2018710
loop_
_publ_author_name
'Szafranowska, Barbara'
'\'Slepokura, Katarzyna'
'Lis, Tadeusz'

_publ_section_title
;
 Potassium salts of hypodiphosphoric acid
;
_journal_coeditor_code FN3115
_journal_issue 12
_journal_name_full 'Acta Crystallographica Section C'
_journal_page_first i71
_journal_page_last i82
_journal_paper_doi 10.1107/S010827011204317X
_journal_volume 68
_journal_year 2012
_chemical_formula_iupac '2K + , H2 O6 P2 2- , H2 O'
_chemical_formula_moiety '2(K +), H2 O6 P2 2-, H2 O'
_chemical_formula_sum 'H4 K2 O7 P2'
_chemical_formula_weight 256.17
_chemical_name_systematic
;
Dipotassium dihydrogen hypodiphosphate monohydrate
;
_space_group_IT_number 14
_symmetry_cell_setting monoclinic
_symmetry_space_group_name_Hall '-P 2yn'
_symmetry_space_group_name_H-M 'P 1 21/n 1'
_atom_sites_solution_hydrogens difmap
_atom_sites_solution_primary direct
_atom_sites_solution_secondary difmap
_audit_creation_method SHELXL97
_cell_angle_alpha 90.00
_cell_angle_beta 92.18(4)
_cell_angle_gamma 90.00
_cell_formula_units_Z 4
_cell_length_a 10.021(3)
_cell_length_b 7.645(2)
_cell_length_c 10.229(3)
_cell_measurement_reflns_used 10984
_cell_measurement_temperature 100(2)
_cell_measurement_theta_max 36.85
_cell_measurement_theta_min 3.33
_cell_volume 783.1(4)
_computing_cell_refinement 'CrysAlis RED (Oxford Diffraction, 2009)'
_computing_data_collection 'CrysAlis CCD (Oxford Diffraction, 2009)'
_computing_data_reduction 'CrysAlis RED (Oxford Diffraction, 2009)'
_computing_molecular_graphics 'DIAMOND (Brandenburg, 2012)'
_computing_publication_material 'SHELXL97 (Sheldrick, 2008)'
_computing_structure_refinement 'SHELXL97 (Sheldrick, 2008)'
_computing_structure_solution 'SHELXS97 (Sheldrick, 2008)'
_diffrn_ambient_temperature 100(2)
_diffrn_measured_fraction_theta_full 0.999
_diffrn_measured_fraction_theta_max 0.826
_diffrn_measurement_device_type 'Kuma KM4-CCD \k-geometry diffractometer with a Sapphire CCD camera'
_diffrn_measurement_method \w
_diffrn_radiation_monochromator graphite
_diffrn_radiation_source 'Enhance (Mo) X-ray Source'
_diffrn_radiation_type MoK\a
_diffrn_radiation_wavelength 0.71073
_diffrn_reflns_av_R_equivalents 0.0165
_diffrn_reflns_av_sigmaI/netI 0.0142
_diffrn_reflns_limit_h_max 16
_diffrn_reflns_limit_h_min -16
_diffrn_reflns_limit_k_max 11
_diffrn_reflns_limit_k_min -12
_diffrn_reflns_limit_l_max 16
_diffrn_reflns_limit_l_min -16
_diffrn_reflns_number 11089
_diffrn_reflns_theta_full 27.00
_diffrn_reflns_theta_max 36.85
_diffrn_reflns_theta_min 3.33
_exptl_absorpt_coefficient_mu 1.609
_exptl_absorpt_correction_T_max 0.791
_exptl_absorpt_correction_T_min 0.705
_exptl_absorpt_correction_type analytical
_exptl_absorpt_process_details '(CrysAlis RED; Oxford Diffraction, 2009)'
_exptl_crystal_colour colourless
_exptl_crystal_density_diffrn 2.173
_exptl_crystal_density_method 'not measured'
_exptl_crystal_description block
_exptl_crystal_F_000 512
_exptl_crystal_size_max 0.20
_exptl_crystal_size_mid 0.20
_exptl_crystal_size_min 0.20
_refine_diff_density_max 0.380
_refine_diff_density_min -0.715
_refine_ls_extinction_method none
_refine_ls_goodness_of_fit_ref 1.163
_refine_ls_hydrogen_treatment refxyz
_refine_ls_matrix_type full
_refine_ls_number_parameters 112
_refine_ls_number_reflns 3250
_refine_ls_number_restraints 4
_refine_ls_restrained_S_all 1.163
_refine_ls_R_factor_all 0.0224
_refine_ls_R_factor_gt 0.0198
_refine_ls_shift/su_max 0.001
_refine_ls_shift/su_mean 0.000
_refine_ls_structure_factor_coef Fsqd
_refine_ls_weighting_details 'calc w = 1/[\s^2^(Fo^2^)+(0.0257P)^2^+0.2191P] where P=(Fo^2^+2Fc^2^)/3'
_refine_ls_weighting_scheme calc
_refine_ls_wR_factor_gt 0.0503
_refine_ls_wR_factor_ref 0.0510
_reflns_number_gt 3032
_reflns_number_total 3250
_reflns_threshold_expression I>2\s(I)
_cod_data_source_file fn3115.cif
_cod_data_source_block II
_cod_original_sg_symbol_H-M 'P 21/n'
_cod_database_code 2018710
_cod_database_fobs_code 2018710

loop_
_symmetry_equiv_pos_as_xyz
'x, y, z'
'-x+1/2, y+1/2, -z+1/2'
'-x, -y, -z'
'x-1/2, -y-1/2, z-1/2'

loop_
_atom_site_type_symbol
_atom_site_label
_atom_site_fract_x
_atom_site_fract_y
_atom_site_fract_z
_atom_site_U_iso_or_equiv
_atom_site_adp_type
_atom_site_calc_flag
_atom_site_refinement_flags
_atom_site_occupancy
_atom_site_symmetry_multiplicity
K K1 0.425691(19) 0.72505(2) 0.393240(18) 0.01070(4) Uani d . 1 1
K K2 0.774916(18) 0.50791(2) 0.272773(18) 0.00911(4) Uani d . 1 1
P P1 0.58133(2) 0.75308(3) 0.70878(2) 0.00612(5) Uani d . 1 1
P P2 0.74210(2) 0.74290(3) 0.57144(2) 0.00581(5) Uani d . 1 1
O O1 0.46753(7) 0.64191(9) 0.65733(7) 0.01081(12) Uani d . 1 1
O O2 0.55356(6) 0.94334(8) 0.73800(6) 0.00933(11) Uani d . 1 1
O O3 0.65124(7) 0.67362(8) 0.83779(6) 0.00856(11) Uani d D 1 1
H H3 0.6459(14) 0.5647(4) 0.8475(14) 0.013 Uiso d D 1 1
O O4 0.69090(7) 0.79268(8) 0.43740(6) 0.00966(11) Uani d . 1 1
O O5 0.85668(6) 0.84778(8) 0.63471(6) 0.00852(11) Uani d . 1 1
O O6 0.78580(7) 0.54327(8) 0.56865(7) 0.00937(11) Uani d D 1 1
H H6 0.8411(11) 0.5125(18) 0.6280(10) 0.014 Uiso d D 1 1
O O1W 0.87698(7) 0.21627(9) 0.38923(7) 0.01156(12) Uani d D 1 1
H H1W 0.9593(4) 0.199(2) 0.3827(15) 0.017 Uiso d D 1 1
H H2W 0.8619(16) 0.221(2) 0.4693(4) 0.017 Uiso d D 1 1

loop_
_atom_site_aniso_label
_atom_site_aniso_U_11
_atom_site_aniso_U_22
_atom_site_aniso_U_33
_atom_site_aniso_U_12
_atom_site_aniso_U_13
_atom_site_aniso_U_23
K1 0.00980(8) 0.01273(7) 0.00931(8) -0.00142(5) -0.00291(7) 0.00125(5)
K2 0.00902(8) 0.00901(7) 0.00931(8) 0.00061(5) 0.00048(6) -0.00083(5)
P1 0.00600(9) 0.00645(8) 0.00588(9) -0.00040(6) -0.00028(8) -0.00010(6)
P2 0.00623(9) 0.00576(8) 0.00540(9) -0.00024(6) -0.00025(8) -0.00005(6)
O1 0.0089(3) 0.0138(3) 0.0096(3) -0.0044(2) -0.0011(2) -0.0002(2)
O2 0.0099(3) 0.0074(2) 0.0107(3) 0.00163(19) 0.0001(2) -0.00052(19)
O3 0.0116(3) 0.0074(2) 0.0065(2) -0.00015(19) -0.0015(2) 0.00096(18)
O4 0.0104(3) 0.0118(2) 0.0067(3) 0.0000(2) -0.0009(2) 0.00204(19)
O5 0.0074(3) 0.0078(2) 0.0103(3) -0.00094(19) -0.0006(2) -0.00138(19)
O6 0.0112(3) 0.0067(2) 0.0100(3) 0.00161(19) -0.0018(2) -0.00109(19)
O1W 0.0100(3) 0.0156(3) 0.0091(3) 0.0016(2) 0.0002(2) 0.0002(2)

loop_
_atom_type_symbol
_atom_type_description
_atom_type_scat_dispersion_real
_atom_type_scat_dispersion_imag
_atom_type_scat_source
O O 0.0106 0.0060 'International Tables Vol C Tables 4.2.6.8 and 6.1.1.4'
H H 0.0000 0.0000 'International Tables Vol C Tables 4.2.6.8 and 6.1.1.4'
P P 0.1023 0.0942 'International Tables Vol C Tables 4.2.6.8 and 6.1.1.4'
K K 0.2009 0.2494 'International Tables Vol C Tables 4.2.6.8 and 6.1.1.4'

loop_
_geom_angle_atom_site_label_1
_geom_angle_atom_site_label_2
_geom_angle_atom_site_label_3
_geom_angle_site_symmetry_1
_geom_angle_site_symmetry_3
_geom_angle
_geom_angle_publ_flag
O1 P1 O2 . . 118.07(4) yes
O1 P1 O3 . . 112.28(5) yes
O2 P1 O3 . . 106.36(4) yes
O1 P1 P2 . . 108.92(4) yes
O2 P1 P2 . . 107.93(3) yes
O3 P1 P2 . . 102.01(4) yes
O4 P2 O5 . . 118.83(5) yes
O4 P2 O6 . . 108.26(4) yes
O5 P2 O6 . . 108.02(4) yes
O4 P2 P1 . . 110.24(4) yes
O5 P2 P1 . . 105.72(3) yes
O6 P2 P1 . . 104.89(3) yes
O4 K1 O5 . 4_575 113.78(4) ?
O4 K1 O1 . . 76.90(4) ?
O5 K1 O1 4_575 . 154.53(2) ?
O4 K1 O2 . 3_676 79.82(3) ?
O5 K1 O2 4_575 3_676 75.60(2) ?
O1 K1 O2 . 3_676 129.85(2) ?
O4 K1 O3 . 4_575 153.47(2) ?
O5 K1 O3 4_575 4_575 70.43(4) ?
O1 K1 O3 . 4_575 110.94(4) ?
O2 K1 O3 3_676 4_575 75.98(3) ?
O4 K1 O6 . 3_666 143.17(2) ?
O5 K1 O6 4_575 3_666 80.42(3) ?
O1 K1 O6 . 3_666 78.37(3) ?
O2 K1 O6 3_676 3_666 136.88(3) ?
O3 K1 O6 4_575 3_666 62.31(2) ?
O4 K1 O1 . 3_666 81.76(2) ?
O5 K1 O1 4_575 3_666 74.30(2) ?
O1 K1 O1 . 3_666 85.07(3) ?
O2 K1 O1 3_676 3_666 134.25(3) ?
O3 K1 O1 4_575 3_666 123.33(2) ?
O6 K1 O1 3_666 3_666 69.27(3) ?
O4 K1 K2 . . 44.77(2) ?
O5 K1 K2 4_575 . 79.42(4) ?
O1 K1 K2 . . 95.74(4) ?
O2 K1 K2 3_676 . 97.97(3) ?
O3 K1 K2 4_575 . 149.831(18) ?
O6 K1 K2 3_666 . 112.26(2) ?
O1 K1 K2 3_666 . 43.060(13) ?
O1W K2 O1W . 2_655 160.41(2) ?
O1W K2 O4 . 2_645 78.14(3) ?
O1W K2 O4 2_655 2_645 87.56(3) ?
O1W K2 O1 . 3_666 82.41(3) ?
O1W K2 O1 2_655 3_666 85.66(3) ?
O4 K2 O1 2_645 3_666 95.18(4) ?
O1W K2 O2 . 4_675 78.90(3) ?
O1W K2 O2 2_655 4_675 112.02(3) ?
O4 K2 O2 2_645 4_675 80.12(4) ?
O1 K2 O2 3_666 4_675 161.29(2) ?
O1W K2 O4 . . 118.42(3) ?
O1W K2 O4 2_655 . 75.28(3) ?
O4 K2 O4 2_645 . 162.839(16) ?
O1 K2 O4 3_666 . 83.39(3) ?
O2 K2 O4 4_675 . 106.37(3) ?
O1W K2 O6 . . 68.68(3) ?
O1W K2 O6 2_655 . 123.56(3) ?
O4 K2 O6 2_645 . 146.61(2) ?
O1 K2 O6 3_666 . 77.34(4) ?
O2 K2 O6 4_675 . 96.57(4) ?
O4 K2 O6 . . 49.75(2) ?
O1W K2 K2 . 2_655 155.214(19) ?
O1W K2 K2 2_655 2_655 44.277(17) ?
O4 K2 K2 2_645 2_655 121.12(2) ?
O1 K2 K2 3_666 2_655 108.921(19) ?
O2 K2 K2 4_675 2_655 88.765(15) ?
O4 K2 K2 . 2_655 44.817(19) ?
O6 K2 K2 . 2_655 91.808(15) ?
O1W K2 K2 . 2_645 44.52(2) ?
O1W K2 K2 2_655 2_645 115.91(2) ?
O4 K2 K2 2_645 2_645 48.198(18) ?
O1 K2 K2 3_666 2_645 61.272(18) ?
O2 K2 K2 4_675 2_645 103.639(15) ?
O4 K2 K2 . 2_645 140.45(2) ?
O6 K2 K2 . 2_645 101.943(14) ?
K2 K2 K2 2_655 2_645 160.120(14) ?
O1W K2 K1 . . 120.84(2) ?
O1W K2 K1 2_655 . 58.85(3) ?
O4 K2 K1 2_645 . 127.74(3) ?
O1 K2 K1 3_666 . 48.06(2) ?
O2 K2 K1 4_675 . 146.545(19) ?
O4 K2 K1 . . 41.55(2) ?
O6 K2 K1 . . 70.33(4) ?
K2 K2 K1 2_655 . 61.992(11) ?
K2 K2 K1 2_645 . 109.094(13) ?
P1 O1 K1 . . 107.12(4) ?
P1 O1 K2 . 3_666 142.75(4) ?
K1 O1 K2 . 3_666 103.90(4) ?
P1 O1 K1 . 3_666 108.24(4) ?
K1 O1 K1 . 3_666 94.93(3) ?
K2 O1 K1 3_666 3_666 88.88(3) ?
P1 O2 K2 . 4_576 109.78(3) ?
P1 O2 K1 . 3_676 137.49(4) ?
K2 O2 K1 4_576 3_676 91.80(3) ?
P1 O3 K1 . 4_676 116.47(4) ?
P1 O3 H3 . . 116.6(10) ?
K1 O3 H3 4_676 . 107.8(10) ?
P2 O4 K1 . . 113.69(5) ?
P2 O4 K2 . 2_655 145.49(4) ?
K1 O4 K2 . 2_655 97.70(4) ?
P2 O4 K2 . . 104.16(4) ?
K1 O4 K2 . . 93.68(3) ?
K2 O4 K2 2_655 . 86.99(3) ?
P2 O5 K1 . 4_676 117.21(4) ?
P2 O6 K1 . 3_666 117.41(4) ?
P2 O6 K2 . . 95.97(3) ?
K1 O6 K2 3_666 . 94.03(3) ?
P2 O6 H6 . . 115.5(10) ?
K1 O6 H6 3_666 . 99.5(10) ?
K2 O6 H6 . . 133.9(10) ?
K2 O1W K2 . 2_645 91.20(3) ?
K2 O1W H1W . . 116.6(11) ?
K2 O1W H1W 2_645 . 112.9(11) ?
K2 O1W H2W . . 108.4(11) ?
K2 O1W H2W 2_645 . 120.1(11) ?
H1W O1W H2W . . 107.3(15) ?

loop_
_geom_bond_atom_site_label_1
_geom_bond_atom_site_label_2
_geom_bond_site_symmetry_2
_geom_bond_distance
_geom_bond_publ_flag
P1 P2 . 2.1789(9) yes
P1 O1 . 1.5014(8) yes
P1 O2 . 1.5129(7) yes
P1 O3 . 1.5910(8) yes
P2 O4 . 1.4947(8) yes
P2 O5 . 1.5243(8) yes
P2 O6 . 1.5884(7) yes
K1 O1 . 2.7913(11) yes
K1 O4 . 2.7283(11) yes
K1 O1 3_666 3.0537(10) yes
K1 O2 3_676 2.8798(9) yes
K1 O3 4_575 2.8926(11) yes
K1 O5 4_575 2.7645(11) yes
K1 O6 3_666 2.9857(9) yes
K2 O4 . 2.8969(9) yes
K2 O6 . 3.0364(11) yes
K2 O1 3_666 2.8031(10) yes
K2 O2 4_675 2.8527(11) yes
K2 O4 2_645 2.7391(9) yes
K2 O1W . 2.7099(9) yes
K2 O1W 2_655 2.7218(11) yes
K1 K1 3_666 4.3107(10) yes
K1 K1 3_676 4.9410(11) .
K1 K2 . 4.1048(12) yes
K1 K2 2_655 4.1169(12) yes
K1 K2 3_666 4.4053(14) yes
K1 K2 4_576 4.6871(14) .
K2 K1 2_645 4.1169(12) .
K2 K1 3_666 4.4053(14) .
K2 K1 4_675 4.6871(14) yes
K2 K2 2_645 3.8808(10) yes
K2 K2 2_655 3.8808(10) .
O1 K2 3_666 2.8032(10) ?
O1 K1 3_666 3.0537(10) ?
O2 K2 4_576 2.8527(11) ?
O2 K1 3_676 2.8798(9) ?
O3 K1 4_676 2.8926(11) ?
O3 H3 . 0.84 ?
O4 K2 2_655 2.7391(9) ?
O5 K1 4_676 2.7645(11) ?
O6 K1 3_666 2.9857(9) ?
O6 H6 . 0.84 ?
O1W K2 2_645 2.7218(11) ?
O1W H1W . 0.84 ?
O1W H2W . 0.84 ?

loop_
_geom_hbond_atom_site_label_D
_geom_hbond_atom_site_label_H
_geom_hbond_atom_site_label_A
_geom_hbond_site_symmetry_A
_geom_hbond_distance_DH
_geom_hbond_distance_HA
_geom_hbond_distance_DA
_geom_hbond_angle_DHA
O3 H3 O5 2_646 0.84 1.67 2.5085(11) 177
O6 H6 O2 2_646 0.84 1.78 2.6162(13) 175
O1W H1W O5 3_766 0.84 1.89 2.7337(12) 178
O1W H2W O3 2_646 0.84 2.02 2.8361(13) 166

loop_
_geom_torsion_atom_site_label_1
_geom_torsion_atom_site_label_2
_geom_torsion_atom_site_label_3
_geom_torsion_atom_site_label_4
_geom_torsion_site_symmetry_1
_geom_torsion_site_symmetry_4
_geom_torsion
_geom_torsion_publ_flag
O1 P1 P2 O4 . . 54.21(5) yes
O2 P1 P2 O4 . . -75.12(4) yes
O3 P1 P2 O4 . . 173.07(4) yes
O1 P1 P2 O5 . . -176.17(4) yes
O2 P1 P2 O5 . . 54.51(4) yes
O3 P1 P2 O5 . . -57.31(4) yes
O1 P1 P2 O6 . . -62.13(4) yes
O2 P1 P2 O6 . . 168.54(4) yes
O3 P1 P2 O6 . . 56.73(4) yes
O4 K1 K2 O1W . . 99.33(4) ?
O5 K1 K2 O1W 4_575 . -120.26(3) ?
O1 K1 K2 O1W . . 34.46(2) ?
O2 K1 K2 O1W 3_676 . 166.10(2) ?
O3 K1 K2 O1W 4_575 . -118.14(4) ?
O6 K1 K2 O1W 3_666 . -45.30(3) ?
O1 K1 K2 O1W 3_666 . -41.99(3) ?
O4 K1 K2 O1W . 2_655 -103.56(4) ?
O5 K1 K2 O1W 4_575 2_655 36.85(2) ?
O1 K1 K2 O1W . 2_655 -168.43(2) ?
O2 K1 K2 O1W 3_676 2_655 -36.80(2) ?
O3 K1 K2 O1W 4_575 2_655 38.97(4) ?
O6 K1 K2 O1W 3_666 2_655 111.81(3) ?
O1 K1 K2 O1W 3_666 2_655 115.11(3) ?
O4 K1 K2 O4 . 2_645 -161.50(3) ?
O5 K1 K2 O4 4_575 2_645 -21.10(3) ?
O1 K1 K2 O4 . 2_645 133.63(3) ?
O2 K1 K2 O4 3_676 2_645 -94.74(3) ?
O3 K1 K2 O4 4_575 2_645 -18.97(4) ?
O6 K1 K2 O4 3_666 2_645 53.87(3) ?
O1 K1 K2 O4 3_666 2_645 57.17(3) ?
O4 K1 K2 O1 . 3_666 141.33(3) ?
O5 K1 K2 O1 4_575 3_666 -78.27(3) ?
O1 K1 K2 O1 . 3_666 76.46(3) ?
O2 K1 K2 O1 3_676 3_666 -151.91(3) ?
O3 K1 K2 O1 4_575 3_666 -76.14(4) ?
O6 K1 K2 O1 3_666 3_666 -3.30(2) ?
O4 K1 K2 O2 . 4_675 -20.45(3) ?
O5 K1 K2 O2 4_575 4_675 119.95(3) ?
O1 K1 K2 O2 . 4_675 -85.32(4) ?
O2 K1 K2 O2 3_676 4_675 46.31(4) ?
O3 K1 K2 O2 4_575 4_675 122.08(4) ?
O6 K1 K2 O2 3_666 4_675 -165.08(3) ?
O1 K1 K2 O2 3_666 4_675 -161.78(3) ?
O5 K1 K2 O4 4_575 . 140.41(3) ?
O1 K1 K2 O4 . . -64.87(3) ?
O2 K1 K2 O4 3_676 . 66.77(3) ?
O3 K1 K2 O4 4_575 . 142.53(4) ?
O6 K1 K2 O4 3_666 . -144.63(3) ?
O1 K1 K2 O4 3_666 . -141.33(3) ?
O4 K1 K2 O6 . . 50.86(3) ?
O5 K1 K2 O6 4_575 . -168.73(2) ?
O1 K1 K2 O6 . . -14.008(19) ?
O2 K1 K2 O6 3_676 . 117.62(2) ?
O3 K1 K2 O6 4_575 . -166.61(3) ?
O6 K1 K2 O6 3_666 . -93.77(2) ?
O1 K1 K2 O6 3_666 . -90.47(3) ?
O4 K1 K2 K2 . 2_655 -52.32(2) ?
O5 K1 K2 K2 4_575 2_655 88.085(19) ?
O1 K1 K2 K2 . 2_655 -117.19(2) ?
O2 K1 K2 K2 3_676 2_655 14.443(15) ?
O3 K1 K2 K2 4_575 2_655 90.21(3) ?
O6 K1 K2 K2 3_666 2_655 163.051(17) ?
O1 K1 K2 K2 3_666 2_655 166.35(2) ?
O4 K1 K2 K2 . 2_645 147.11(2) ?
O5 K1 K2 K2 4_575 2_645 -72.49(2) ?
O1 K1 K2 K2 . 2_645 82.24(2) ?
O2 K1 K2 K2 3_676 2_645 -146.13(2) ?
O3 K1 K2 K2 4_575 2_645 -70.36(3) ?
O6 K1 K2 K2 3_666 2_645 2.480(16) ?
O1 K1 K2 K2 3_666 2_645 5.782(19) ?
O2 P1 O1 K1 . . 77.10(5) ?
O3 P1 O1 K1 . . -158.59(3) ?
P2 P1 O1 K1 . . -46.37(4) ?
O2 P1 O1 K2 . 3_666 -68.02(7) ?
O3 P1 O1 K2 . 3_666 56.28(7) ?
P2 P1 O1 K2 . 3_666 168.51(5) ?
O2 P1 O1 K1 . 3_666 178.42(3) ?
O3 P1 O1 K1 . 3_666 -57.28(5) ?
P2 P1 O1 K1 . 3_666 54.95(3) ?
O4 K1 O1 P1 . . 28.15(3) ?
O5 K1 O1 P1 4_575 . 146.46(4) ?
O2 K1 O1 P1 3_676 . -36.35(5) ?
O3 K1 O1 P1 4_575 . -125.30(4) ?
O6 K1 O1 P1 3_666 . -179.37(4) ?
O1 K1 O1 P1 3_666 . 110.82(5) ?
K2 K1 O1 P1 . . 69.04(4) ?
O4 K1 O1 K2 . 3_666 -172.74(3) ?
O5 K1 O1 K2 4_575 3_666 -54.43(6) ?
O2 K1 O1 K2 3_676 3_666 122.76(3) ?
O3 K1 O1 K2 4_575 3_666 33.81(3) ?
O6 K1 O1 K2 3_666 3_666 -20.25(2) ?
O1 K1 O1 K2 3_666 3_666 -90.07(3) ?
K2 K1 O1 K2 . 3_666 -131.85(2) ?
O4 K1 O1 K1 . 3_666 -82.67(3) ?
O5 K1 O1 K1 4_575 3_666 35.64(5) ?
O2 K1 O1 K1 3_676 3_666 -147.17(3) ?
O3 K1 O1 K1 4_575 3_666 123.88(2) ?
O6 K1 O1 K1 3_666 3_666 69.82(3) ?
O1 K1 O1 K1 3_666 3_666 0.0 ?
K2 K1 O1 K1 . 3_666 -41.778(16) ?
O1 P1 O2 K2 . 4_576 20.90(5) ?
O3 P1 O2 K2 . 4_576 -106.29(5) ?
P2 P1 O2 K2 . 4_576 144.86(3) ?
O1 P1 O2 K1 . 3_676 -95.33(7) ?
O3 P1 O2 K1 . 3_676 137.48(5) ?
P2 P1 O2 K1 . 3_676 28.63(6) ?
O1 P1 O3 K1 . 4_676 155.74(4) ?
O2 P1 O3 K1 . 4_676 -73.69(5) ?
P2 P1 O3 K1 . 4_676 39.29(3) ?
O5 P2 O4 K1 . . -149.26(3) ?
O6 P2 O4 K1 . . 87.13(4) ?
P1 P2 O4 K1 . . -27.08(4) ?
O5 P2 O4 K2 . 2_655 4.45(9) ?
O6 P2 O4 K2 . 2_655 -119.15(7) ?
P1 P2 O4 K2 . 2_655 126.64(6) ?
O5 P2 O4 K2 . . 110.20(4) ?
O6 P2 O4 K2 . . -13.41(4) ?
P1 P2 O4 K2 . . -127.62(2) ?
O5 K1 O4 P2 4_575 . -150.42(3) ?
O1 K1 O4 P2 . . 5.14(4) ?
O2 K1 O4 P2 3_676 . 140.39(4) ?
O3 K1 O4 P2 4_575 . 115.97(5) ?
O6 K1 O4 P2 3_666 . -43.87(6) ?
O1 K1 O4 P2 3_666 . -81.68(4) ?
K2 K1 O4 P2 . . -107.21(4) ?
O5 K1 O4 K2 4_575 2_655 44.24(3) ?
O1 K1 O4 K2 . 2_655 -160.19(2) ?
O2 K1 O4 K2 3_676 2_655 -24.94(2) ?
O3 K1 O4 K2 4_575 2_655 -49.37(5) ?
O6 K1 O4 K2 3_666 2_655 150.80(3) ?
O1 K1 O4 K2 3_666 2_655 112.99(3) ?
K2 K1 O4 K2 . 2_655 87.45(3) ?
O5 K1 O4 K2 4_575 . -43.21(3) ?
O1 K1 O4 K2 . . 112.36(3) ?
O2 K1 O4 K2 3_676 . -112.39(3) ?
O3 K1 O4 K2 4_575 . -136.82(4) ?
O6 K1 O4 K2 3_666 . 63.35(4) ?
O1 K1 O4 K2 3_666 . 25.538(19) ?
O1W K2 O4 P2 . . 10.01(4) ?
O1W K2 O4 P2 2_655 . 174.90(4) ?
O4 K2 O4 P2 2_645 . 173.81(5) ?
O1 K2 O4 P2 3_666 . 87.66(4) ?
O2 K2 O4 P2 4_675 . -76.02(5) ?
O6 K2 O4 P2 . . 8.68(3) ?
K2 K2 O4 P2 2_655 . -146.91(4) ?
K2 K2 O4 P2 2_645 . 61.85(5) ?
K1 K2 O4 P2 . . 115.56(5) ?
O1W K2 O4 K1 . . -105.55(4) ?
O1W K2 O4 K1 2_655 . 59.33(3) ?
O4 K2 O4 K1 2_645 . 58.24(7) ?
O1 K2 O4 K1 3_666 . -27.90(2) ?
O2 K2 O4 K1 4_675 . 168.418(18) ?
O6 K2 O4 K1 . . -106.88(4) ?
K2 K2 O4 K1 2_655 . 97.53(4) ?
K2 K2 O4 K1 2_645 . -53.71(3) ?
O1W K2 O4 K2 . 2_655 156.92(2) ?
O1W K2 O4 K2 2_655 2_655 -38.20(2) ?
O4 K2 O4 K2 2_645 2_655 -39.29(6) ?
O1 K2 O4 K2 3_666 2_655 -125.43(3) ?
O2 K2 O4 K2 4_675 2_655 70.89(4) ?
O6 K2 O4 K2 . 2_655 155.59(3) ?
K2 K2 O4 K2 2_645 2_655 -151.24(2) ?
K1 K2 O4 K2 . 2_655 -97.53(4) ?
O4 P2 O5 K1 . 4_676 172.73(4) ?
O6 P2 O5 K1 . 4_676 -63.54(5) ?
P1 P2 O5 K1 . 4_676 48.32(4) ?
O4 P2 O6 K1 . 3_666 -85.23(6) ?
O5 P2 O6 K1 . 3_666 144.88(4) ?
P1 P2 O6 K1 . 3_666 32.46(4) ?
O4 P2 O6 K2 . . 12.46(4) ?
O5 P2 O6 K2 . . -117.44(5) ?
P1 P2 O6 K2 . . 130.15(3) ?
O1W K2 O6 P2 . . 173.29(4) ?
O1W K2 O6 P2 2_655 . -24.02(4) ?
O4 K2 O6 P2 2_645 . 179.95(3) ?
O1 K2 O6 P2 3_666 . -100.01(3) ?
O2 K2 O6 P2 4_675 . 97.95(3) ?
O4 K2 O6 P2 . . -7.96(2) ?
K2 K2 O6 P2 2_655 . 8.98(3) ?
K2 K2 O6 P2 2_645 . -156.57(3) ?
K1 K2 O6 P2 . . -50.34(2) ?
O1W K2 O6 K1 . 3_666 -68.59(3) ?
O1W K2 O6 K1 2_655 3_666 94.10(3) ?
O4 K2 O6 K1 2_645 3_666 -61.93(4) ?
O1 K2 O6 K1 3_666 3_666 18.113(18) ?
O2 K2 O6 K1 4_675 3_666 -143.93(2) ?
O4 K2 O6 K1 . 3_666 110.16(3) ?
K2 K2 O6 K1 2_655 3_666 127.10(2) ?
K2 K2 O6 K1 2_645 3_666 -38.448(19) ?
K1 K2 O6 K1 . 3_666 67.78(2) ?
O1W K2 O1W K2 2_655 2_645 3.21(9) ?
O4 K2 O1W K2 2_645 2_645 -40.74(3) ?
O1 K2 O1W K2 3_666 2_645 56.21(3) ?
O2 K2 O1W K2 4_675 2_645 -122.83(3) ?
O4 K2 O1W K2 . 2_645 134.44(3) ?
O6 K2 O1W K2 . 2_645 135.53(3) ?
K2 K2 O1W K2 2_655 2_645 175.68(3) ?
K1 K2 O1W K2 . 2_645 86.35(3) ?
